data_4330413
loop_
_publ_author_name
'Kamal Kumar Bisht'
'Eringathodi Suresh'

_publ_section_title
;
 Spontaneous Resolution of a Mixed-Ligand Nickel(II) Coordination Polymer
 with Achiral Precursors
;
_journal_name_full 'Inorganic Chemistry'
_journal_page_first 9577
_journal_page_last 9579
_journal_paper_doi 10.1021/ic301636z
_journal_volume 51
_journal_year 2012
_chemical_formula_sum 'C28 H22 N4 Ni O6 S'
_chemical_formula_weight 601.27
_chemical_name_systematic
; 
 ? 
;
_space_group_IT_number 22
_symmetry_cell_setting orthorhombic
_symmetry_space_group_name_Hall 'F 2 2'
_symmetry_space_group_name_H-M 'F 2 2 2'
_atom_sites_solution_hydrogens geom
_atom_sites_solution_primary direct
_atom_sites_solution_secondary difmap
_audit_creation_method SHELXL-97
_cell_angle_alpha 90.00
_cell_angle_beta 90.00
_cell_angle_gamma 90.00
_cell_formula_units_Z 8
_cell_length_a 12.0936(12)
_cell_length_b 22.276(2)
_cell_length_c 23.385(2)
_cell_measurement_reflns_used 4724
_cell_measurement_temperature 110(2)
_cell_measurement_theta_max 27.87
_cell_measurement_theta_min 2.53
_cell_volume 6299.8(10)
_computing_cell_refinement 'BRUKER SMART'
_computing_data_collection 'BRUKER SMART'
_computing_data_reduction 'BRUKER SAINT'
_computing_molecular_graphics ORTEP
_computing_structure_refinement 'SHELXL-97 (Sheldrick, 1997)'
_computing_structure_solution 'SHELXS-97 (Sheldrick, 1990)'
_diffrn_ambient_temperature 110(2)
_diffrn_measured_fraction_theta_full 0.941
_diffrn_measured_fraction_theta_max 0.941
_diffrn_measurement_device_type 'BRUKER SMART APEX CCD DIFFRACTOMETER'
_diffrn_measurement_method 'OMEGA-PHI SCAN'
_diffrn_radiation_monochromator graphite
_diffrn_radiation_source 'fine-focus sealed tube'
_diffrn_radiation_type MoK\a
_diffrn_radiation_wavelength 0.71073
_diffrn_reflns_av_R_equivalents 0.0250
_diffrn_reflns_av_sigmaI/netI 0.0398
_diffrn_reflns_limit_h_max 15
_diffrn_reflns_limit_h_min -15
_diffrn_reflns_limit_k_max 19
_diffrn_reflns_limit_k_min -29
_diffrn_reflns_limit_l_max 31
_diffrn_reflns_limit_l_min -30
_diffrn_reflns_number 8009
_diffrn_reflns_theta_full 28.24
_diffrn_reflns_theta_max 28.24
_diffrn_reflns_theta_min 1.74
_exptl_absorpt_coefficient_mu 0.725
_exptl_absorpt_correction_T_max 0.8805
_exptl_absorpt_correction_T_min 0.7854
_exptl_absorpt_correction_type multi-scan
_exptl_absorpt_process_details 'BRUKER SADABS'
_exptl_crystal_colour GREEN
_exptl_crystal_density_diffrn 1.268
_exptl_crystal_description PLATES
_exptl_crystal_F_000 2480
_exptl_crystal_size_max 0.35
_exptl_crystal_size_mid 0.25
_exptl_crystal_size_min 0.18
_platon_squeeze_details ' ?'
_refine_diff_density_max 0.529
_refine_diff_density_min -0.341
_refine_diff_density_rms 0.081
_refine_ls_abs_structure_details 'Flack H D (1983), Acta Cryst. A39, 876-881'
_refine_ls_abs_structure_Flack 0.174(15)
_refine_ls_extinction_method none
_refine_ls_goodness_of_fit_ref 1.132
_refine_ls_hydrogen_treatment constr
_refine_ls_matrix_type full
_refine_ls_number_parameters 182
_refine_ls_number_reflns 3555
_refine_ls_number_restraints 0
_refine_ls_restrained_S_all 1.132
_refine_ls_R_factor_all 0.0398
_refine_ls_R_factor_gt 0.0380
_refine_ls_shift/su_max 0.000
_refine_ls_shift/su_mean 0.000
_refine_ls_structure_factor_coef Fsqd
_refine_ls_weighting_details 'calc w=1/[\s^2^(Fo^2^)+(0.0605P)^2^+2.4263P] where P=(Fo^2^+2Fc^2^)/3'
_refine_ls_weighting_scheme calc
_refine_ls_wR_factor_gt 0.1027
_refine_ls_wR_factor_ref 0.1035
_reflns_number_gt 3402
_reflns_number_total 3555
_reflns_threshold_expression >2sigma(I)
_cod_data_source_file ic301636z_si_002_1.cif
_cod_data_source_block kl150mComp1PNi
_cod_original_cell_volume 6299.9(11)
_cod_database_code 4330413

loop_
_symmetry_equiv_pos_as_xyz
'x, y, z'
'-x, -y, z'
'-x, y, -z'
'x, -y, -z'
'x, y+1/2, z+1/2'
'-x, -y+1/2, z+1/2'
'-x, y+1/2, -z+1/2'
'x, -y+1/2, -z+1/2'
'x+1/2, y, z+1/2'
'-x+1/2, -y, z+1/2'
'-x+1/2, y, -z+1/2'
'x+1/2, -y, -z+1/2'
'x+1/2, y+1/2, z'
'-x+1/2, -y+1/2, z'
'-x+1/2, y+1/2, -z'
'x+1/2, -y+1/2, -z'

loop_
_atom_site_label
_atom_site_type_symbol
_atom_site_fract_x
_atom_site_fract_y
_atom_site_fract_z
_atom_site_U_iso_or_equiv
_atom_site_adp_type
_atom_site_occupancy
_atom_site_symmetry_multiplicity
_atom_site_calc_flag
_atom_site_refinement_flags
Ni1 Ni 0.2500 0.021744(17) 0.2500 0.01693(13) Uani 1 2 d S
S1 S 0.0000 0.25769(4) 0.0000 0.0282(2) Uani 1 2 d S
O1 O 0.10821(16) 0.04857(8) 0.20185(8) 0.0207(4) Uani 1 1 d .
O2 O 0.27313(15) 0.08851(8) 0.18849(8) 0.0221(4) Uani 1 1 d .
O3 O -0.0926(2) 0.28999(9) 0.02320(9) 0.0380(6) Uani 1 1 d .
N1 N 0.19006(18) -0.04149(10) 0.30340(9) 0.0215(5) Uani 1 1 d .
N2 N 0.08611(18) -0.11520(9) 0.33572(9) 0.0197(4) Uani 1 1 d .
C1 C 0.1717(2) 0.08549(11) 0.17697(11) 0.0186(5) Uani 1 1 d .
C2 C 0.1258(2) 0.12817(11) 0.13295(11) 0.0212(5) Uani 1 1 d .
C3 C 0.0180(3) 0.14810(12) 0.13594(12) 0.0248(6) Uani 1 1 d .
H3 H -0.0283 0.1341 0.1647 0.030 Uiso 1 1 calc R
C4 C -0.0215(3) 0.18910(12) 0.09598(11) 0.0266(6) Uani 1 1 d .
H4 H -0.0937 0.2033 0.0980 0.032 Uiso 1 1 calc R
C5 C 0.0492(2) 0.20826(11) 0.05316(11) 0.0212(6) Uani 1 1 d .
C6 C 0.1578(3) 0.18743(13) 0.04858(12) 0.0278(6) Uani 1 1 d .
H6 H 0.2032 0.1999 0.0188 0.033 Uiso 1 1 calc R
C7 C 0.1959(2) 0.14778(13) 0.08962(12) 0.0269(6) Uani 1 1 d .
H7 H 0.2685 0.1342 0.0882 0.032 Uiso 1 1 calc R
C8 C 0.0964(2) -0.07158(11) 0.29659(11) 0.0197(5) Uani 1 1 d .
H8 H 0.0444 -0.0635 0.2683 0.024 Uiso 1 1 calc R
C9 C 0.2410(3) -0.06719(12) 0.34945(12) 0.0308(6) Uani 1 1 d .
H9 H 0.3082 -0.0547 0.3648 0.037 Uiso 1 1 calc R
C10 C 0.1796(2) -0.11341(14) 0.36950(14) 0.0294(6) Uani 1 1 d .
H10 H 0.1968 -0.1387 0.3998 0.035 Uiso 1 1 calc R
C11 C -0.0045(2) -0.15846(11) 0.33913(12) 0.0224(5) Uani 1 1 d .
H11A H -0.0742 -0.1371 0.3370 0.027 Uiso 1 1 calc R
H11B H -0.0015 -0.1786 0.3759 0.027 Uiso 1 1 calc R
C12 C -0.0005(2) -0.20485(10) 0.29219(12) 0.0208(5) Uani 1 1 d .
C13 C -0.0988(2) -0.22752(12) 0.27076(12) 0.0261(6) Uani 1 1 d .
H13 H -0.1657 -0.2126 0.2842 0.031 Uiso 1 1 calc R
C14 C 0.0971(2) -0.22796(12) 0.27088(12) 0.0260(6) Uani 1 1 d .
H14 H 0.1641 -0.2137 0.2848 0.031 Uiso 1 1 calc R

loop_
_atom_site_aniso_label
_atom_site_aniso_U_11
_atom_site_aniso_U_22
_atom_site_aniso_U_33
_atom_site_aniso_U_23
_atom_site_aniso_U_13
_atom_site_aniso_U_12
Ni1 0.0178(2) 0.01331(19) 0.0197(2) 0.000 -0.0018(2) 0.000
S1 0.0469(6) 0.0158(4) 0.0218(4) 0.000 -0.0132(4) 0.000
O1 0.0206(9) 0.0180(9) 0.0235(9) 0.0038(7) -0.0001(7) -0.0039(7)
O2 0.0181(11) 0.0206(8) 0.0275(9) 0.0065(7) -0.0020(7) -0.0036(7)
O3 0.0606(17) 0.0222(10) 0.0312(11) -0.0087(8) -0.0179(11) 0.0122(10)
N1 0.0170(12) 0.0228(11) 0.0246(11) 0.0028(9) -0.0028(9) -0.0005(8)
N2 0.0179(12) 0.0164(10) 0.0247(11) 0.0046(8) -0.0018(9) 0.0000(8)
C1 0.0206(13) 0.0185(12) 0.0168(12) 0.0006(9) -0.0034(10) -0.0014(10)
C2 0.0260(15) 0.0154(12) 0.0221(12) 0.0023(10) -0.0047(11) -0.0041(10)
C3 0.0302(16) 0.0229(12) 0.0213(12) 0.0011(10) -0.0004(12) 0.0005(11)
C4 0.0289(16) 0.0253(13) 0.0257(14) -0.0012(11) -0.0003(12) 0.0040(12)
C5 0.0271(15) 0.0165(12) 0.0201(12) 0.0023(9) -0.0097(11) -0.0001(9)
C6 0.0311(16) 0.0287(14) 0.0236(13) 0.0061(11) -0.0022(12) -0.0096(12)
C7 0.0166(14) 0.0336(15) 0.0304(15) 0.0036(12) -0.0013(11) -0.0065(11)
C8 0.0220(14) 0.0157(12) 0.0214(12) -0.0011(9) -0.0044(10) 0.0034(10)
C9 0.0228(15) 0.0319(13) 0.0376(15) 0.0080(11) -0.0106(14) -0.0047(14)
C10 0.0230(15) 0.0318(15) 0.0335(15) 0.0121(12) -0.0103(12) -0.0036(11)
C11 0.0180(13) 0.0195(12) 0.0296(14) 0.0051(10) 0.0002(12) -0.0003(10)
C12 0.0188(14) 0.0155(10) 0.0282(13) 0.0062(9) -0.0018(11) -0.0005(10)
C13 0.0119(13) 0.0279(14) 0.0385(15) 0.0025(11) 0.0005(11) 0.0021(10)
C14 0.0133(13) 0.0273(14) 0.0374(15) 0.0024(10) -0.0051(11) -0.0024(10)

loop_
_atom_type_symbol
_atom_type_description
_atom_type_scat_dispersion_real
_atom_type_scat_dispersion_imag
_atom_type_scat_source
C C 0.0033 0.0016 'International Tables Vol C Tables 4.2.6.8 and 6.1.1.4'
H H 0.0000 0.0000 'International Tables Vol C Tables 4.2.6.8 and 6.1.1.4'
N N 0.0061 0.0033 'International Tables Vol C Tables 4.2.6.8 and 6.1.1.4'
O O 0.0106 0.0060 'International Tables Vol C Tables 4.2.6.8 and 6.1.1.4'
Ni Ni 0.3393 1.1124 'International Tables Vol C Tables 4.2.6.8 and 6.1.1.4'
S S 0.1246 0.1234 'International Tables Vol C Tables 4.2.6.8 and 6.1.1.4'

loop_
_geom_angle_atom_site_label_1
_geom_angle_atom_site_label_2
_geom_angle_atom_site_label_3
_geom_angle
_geom_angle_site_symmetry_1
_geom_angle_site_symmetry_3
N1 Ni1 N1 91.41(13) . 11
N1 Ni1 O2 91.31(8) . 11
N1 Ni1 O2 166.43(8) 11 11
N1 Ni1 O2 166.43(8) . .
N1 Ni1 O2 91.31(8) 11 .
O2 Ni1 O2 89.15(10) 11 .
N1 Ni1 O1 99.06(8) . 11
N1 Ni1 O1 103.48(8) 11 11
O2 Ni1 O1 62.95(7) 11 11
O2 Ni1 O1 93.23(7) . 11
N1 Ni1 O1 103.48(8) . .
N1 Ni1 O1 99.06(8) 11 .
O2 Ni1 O1 93.23(7) 11 .
O2 Ni1 O1 62.95(7) . .
O1 Ni1 O1 147.52(10) 11 .
N1 Ni1 C1 96.54(9) . 11
N1 Ni1 C1 135.04(9) 11 11
O2 Ni1 C1 31.39(9) 11 11
O2 Ni1 C1 90.90(7) . 11
O1 Ni1 C1 31.57(8) 11 11
O1 Ni1 C1 121.54(8) . 11
O3 S1 O3 119.93(19) 3 .
O3 S1 C5 108.39(13) 3 .
O3 S1 C5 108.02(12) . .
O3 S1 C5 108.01(12) 3 3
O3 S1 C5 108.39(13) . 3
C5 S1 C5 102.76(17) . 3
C1 O1 Ni1 86.41(15) . .
C1 O2 Ni1 88.78(15) . .
C8 N1 C9 105.6(2) . .
C8 N1 Ni1 125.84(18) . .
C9 N1 Ni1 128.2(2) . .
C8 N2 C10 107.1(2) . .
C8 N2 C11 125.8(2) . .
C10 N2 C11 127.0(2) . .
O2 C1 O1 121.8(2) . .
O2 C1 C2 118.1(2) . .
O1 C1 C2 120.0(2) . .
C3 C2 C7 120.8(2) . .
C3 C2 C1 121.1(2) . .
C7 C2 C1 118.1(3) . .
C2 C3 C4 120.1(3) . .
C2 C3 H3 119.9 . .
C4 C3 H3 119.9 . .
C5 C4 C3 118.4(3) . .
C5 C4 H4 120.8 . .
C3 C4 H4 120.8 . .
C4 C5 C6 122.3(3) . .
C4 C5 S1 119.6(2) . .
C6 C5 S1 118.1(2) . .
C7 C6 C5 118.2(3) . .
C7 C6 H6 120.9 . .
C5 C6 H6 120.9 . .
C6 C7 C2 120.2(3) . .
C6 C7 H7 119.9 . .
C2 C7 H7 119.9 . .
N1 C8 N2 111.3(2) . .
N1 C8 H8 124.3 . .
N2 C8 H8 124.3 . .
C10 C9 N1 110.1(3) . .
C10 C9 H9 124.9 . .
N1 C9 H9 124.9 . .
C9 C10 N2 105.9(2) . .
C9 C10 H10 127.1 . .
N2 C10 H10 127.1 . .
N2 C11 C12 112.8(2) . .
N2 C11 H11A 109.0 . .
C12 C11 H11A 109.0 . .
N2 C11 H11B 109.0 . .
C12 C11 H11B 109.0 . .
H11A C11 H11B 107.8 . .
C14 C12 C13 117.8(2) . .
C14 C12 C11 123.1(3) . .
C13 C12 C11 119.1(3) . .
C12 C13 C13 120.91(17) . 8_545
C12 C13 H13 119.5 . .
C13 C13 H13 119.5 8_545 .
C12 C14 C14 121.27(16) . 8_545
C12 C14 H14 119.4 . .
C14 C14 H14 119.4 8_545 .

loop_
_geom_bond_atom_site_label_1
_geom_bond_atom_site_label_2
_geom_bond_distance
_geom_bond_site_symmetry_2
Ni1 N1 2.017(2) .
Ni1 N1 2.017(2) 11
Ni1 O2 2.0879(17) 11
Ni1 O2 2.0880(17) .
Ni1 O1 2.1366(19) 11
Ni1 O1 2.1366(19) .
Ni1 C1 2.415(2) 11
S1 O3 1.437(2) 3
S1 O3 1.437(2) .
S1 C5 1.764(3) .
S1 C5 1.764(3) 3
O1 C1 1.266(3) .
O2 C1 1.258(3) .
N1 C8 1.326(3) .
N1 C9 1.366(3) .
N2 C8 1.341(3) .
N2 C10 1.379(4) .
N2 C11 1.461(3) .
C1 C2 1.507(3) .
C2 C3 1.379(4) .
C2 C7 1.391(4) .
C3 C4 1.391(4) .
C3 H3 0.9300 .
C4 C5 1.384(4) .
C4 H4 0.9300 .
C5 C6 1.396(4) .
C6 C7 1.383(4) .
C6 H6 0.9300 .
C7 H7 0.9300 .
C8 H8 0.9300 .
C9 C10 1.354(4) .
C9 H9 0.9300 .
C10 H10 0.9300 .
C11 C12 1.508(4) .
C11 H11A 0.9700 .
C11 H11B 0.9700 .
C12 C14 1.380(4) .
C12 C13 1.385(4) .
C13 C13 1.395(6) 8_545
C13 H13 0.9300 .
C14 C14 1.385(5) 8_545
C14 H14 0.9300 .

loop_
_platon_squeeze_void_nr
_platon_squeeze_void_average_x
_platon_squeeze_void_average_y
_platon_squeeze_void_average_z
_platon_squeeze_void_volume
_platon_squeeze_void_count_electrons
1 -0.016 0.000 0.000 343.3 73.8
2 -0.022 0.000 0.500 343.3 73.8
3 -0.021 0.500 0.000 343.3 73.8
4 -0.023 0.500 0.500 343.3 73.8
